data_4311965
loop_
_publ_author_name
'Monica Baldini'
'Marisa Belicchi-Ferrari'
'Franco Bisceglie'
'Pier Paolo Dall'Aglio'
'Giorgio Pelosi'
'Silvana Pinelli'
'Pieralberto Tarasconi'

_publ_section_title
;
 Copper(II) Complexes with Substituted Thiosemicarbazones of
 \a-Ketoglutaric Acid: Synthesis, X-ray Structures, DNA Binding Studies,
 and Nuclease and Biological Activity
;
_journal_name_full 'Inorganic Chemistry'
_journal_page_first 7170
_journal_page_last 7179
_journal_paper_doi 10.1021/ic049883b
_journal_volume 43
_journal_year 2004
_chemical_formula_sum 'C9 H13 N3 O4 S'
_chemical_formula_weight 259.28
_chemical_melting_point 172.5
_chemical_name_systematic
;
4-allyl-1-alphaketoglutaric acid thiosemicarbazone
;
_space_group_IT_number 14
_symmetry_space_group_name_Hall '-P 2yn'
_symmetry_space_group_name_H-M 'P 1 21/n 1'
_atom_sites_solution_hydrogens geom
_atom_sites_solution_primary direct
_atom_sites_solution_secondary difmap
_cell_angle_alpha 90.000(0)
_cell_angle_beta 91.86(2)
_cell_angle_gamma 90.000(0)
_cell_formula_units_Z 4
_cell_length_a 13.227(3)
_cell_length_b 5.269(1)
_cell_length_c 18.927(3)
_cell_measurement_temperature 293(2)
_cell_volume 1318.4(4)
_computing_structure_refinement 'SHELXL-97 (Sheldrick, 1997)'
_diffrn_ambient_temperature 293(2)
_diffrn_measured_fraction_theta_full 0.999
_diffrn_measured_fraction_theta_max 0.999
_diffrn_radiation_monochromator graphite
_diffrn_radiation_source 'fine-focus sealed tube'
_diffrn_radiation_type MoK\a
_diffrn_radiation_wavelength 0.71069
_diffrn_reflns_av_R_equivalents 0.1041
_diffrn_reflns_av_sigmaI/netI 0.1592
_diffrn_reflns_limit_h_max 18
_diffrn_reflns_limit_h_min -18
_diffrn_reflns_limit_k_max 7
_diffrn_reflns_limit_k_min -7
_diffrn_reflns_limit_l_max 26
_diffrn_reflns_limit_l_min 0
_diffrn_reflns_number 7690
_diffrn_reflns_theta_full 30.01
_diffrn_reflns_theta_max 30.00
_diffrn_reflns_theta_min 3.00
_exptl_absorpt_coefficient_mu 0.253
_exptl_crystal_density_diffrn 1.306
_exptl_crystal_density_method 'not measured'
_exptl_crystal_F_000 544
_refine_diff_density_max 0.181
_refine_diff_density_min -0.153
_refine_diff_density_rms 0.041
_refine_ls_extinction_method none
_refine_ls_goodness_of_fit_ref 0.749
_refine_ls_hydrogen_treatment mixed
_refine_ls_matrix_type full
_refine_ls_number_parameters 177
_refine_ls_number_reflns 3847
_refine_ls_number_restraints 0
_refine_ls_restrained_S_all 0.749
_refine_ls_R_factor_all 0.2096
_refine_ls_R_factor_gt 0.0442
_refine_ls_shift/su_max 0.239
_refine_ls_shift/su_mean 0.024
_refine_ls_structure_factor_coef Fsqd
_refine_ls_weighting_details 'calc w=1/[\s^2^(Fo^2^)+(0.0545P)^2^+0.0000P] where P=(Fo^2^+2Fc^2^)/3'
_refine_ls_weighting_scheme calc
_refine_ls_wR_factor_gt 0.0991
_refine_ls_wR_factor_ref 0.1412
_reflns_number_gt 1044
_reflns_number_total 3847
_reflns_threshold_expression >2sigma(I)
_cod_data_source_file ic049883bsi20040729_123239_2.cif
_cod_data_source_block 3
_cod_database_code 4311965

loop_
_symmetry_equiv_pos_as_xyz
'x, y, z'
'-x+1/2, y+1/2, -z+1/2'
'-x, -y, -z'
'x-1/2, -y-1/2, z-1/2'

loop_
_atom_site_label
_atom_site_type_symbol
_atom_site_fract_x
_atom_site_fract_y
_atom_site_fract_z
_atom_site_U_iso_or_equiv
_atom_site_adp_type
_atom_site_occupancy
_atom_site_symmetry_multiplicity
_atom_site_calc_flag
_atom_site_refinement_flags
_atom_site_disorder_assembly
_atom_site_disorder_group
S1 S -0.09895(6) 0.14626(17) 0.76563(5) 0.0765(3) Uani 1 1 d . . .
O1 O -0.06413(15) -0.7178(4) 0.53274(11) 0.0618(6) Uani 1 1 d . . .
O2 O 0.08586(16) -0.9009(4) 0.55574(11) 0.0677(6) Uani 1 1 d . . .
O3 O 0.3949(2) -0.3452(6) 0.64571(15) 0.1159(12) Uani 1 1 d . . .
O4 O 0.33740(15) -0.6277(4) 0.72123(12) 0.0767(7) Uani 1 1 d . . .
N1 N -0.17355(18) -0.0605(5) 0.64804(13) 0.0658(7) Uani 1 1 d . . .
H1 H -0.1712 -0.1769 0.6163 0.079 Uiso 1 1 calc R . .
N2 N -0.02249(16) -0.2235(5) 0.68875(12) 0.0567(7) Uani 1 1 d . . .
H2 H 0.0297 -0.2221 0.7170 0.068 Uiso 1 1 calc R . .
N3 N -0.03016(17) -0.3916(5) 0.63523(12) 0.0529(6) Uani 1 1 d . . .
C1 C -0.1007(2) -0.0534(5) 0.69708(15) 0.0557(8) Uani 1 1 d . . .
C2 C 0.0407(2) -0.5554(5) 0.62704(14) 0.0502(7) Uani 1 1 d . . .
C3 C 0.0232(2) -0.7386(6) 0.56794(15) 0.0518(7) Uani 1 1 d . . .
C4 C 0.1379(2) -0.5818(5) 0.66929(14) 0.0541(8) Uani 1 1 d . . .
H3 H 0.1548 -0.7602 0.6741 0.065 Uiso 1 1 calc R . .
H4 H 0.1294 -0.5130 0.7163 0.065 Uiso 1 1 calc R . .
C5 C 0.2238(2) -0.4434(6) 0.63410(16) 0.0658(9) Uani 1 1 d . . .
H5 H 0.2282 -0.5017 0.5857 0.079 Uiso 1 1 calc R . .
H6 H 0.2094 -0.2629 0.6330 0.079 Uiso 1 1 calc R . .
C6 C 0.3225(2) -0.4873(7) 0.67230(19) 0.0662(9) Uani 1 1 d . . .
C7 C -0.2581(3) 0.1177(9) 0.6444(3) 0.0849(12) Uani 1 1 d . . .
C8 C -0.3208(4) 0.0783(13) 0.5804(3) 0.147(2) Uani 1 1 d . . .
C9 C -0.3298(16) -0.134(4) 0.5454(14) 0.136(8) Uiso 0.25 1 d P . .
C10 C -0.3621(17) 0.228(4) 0.5405(11) 0.115(6) Uiso 0.25 1 d P . .
C11 C -0.4009(16) 0.110(4) 0.5610(11) 0.118(6) Uiso 0.25 1 d P . .
C12 C -0.3325(19) 0.025(5) 0.5255(13) 0.132(8) Uiso 0.25 1 d P . .
H7 H -0.073(3) -0.857(7) 0.503(2) 0.126(15) Uiso 1 1 d . . .
H8 H -0.294(2) 0.088(5) 0.6850(15) 0.070(10) Uiso 1 1 d . . .
H9 H -0.238(3) 0.285(10) 0.630(2) 0.17(2) Uiso 1 1 d . . .
H10 H 0.443(3) -0.353(8) 0.670(2) 0.125(18) Uiso 1 1 d . . .

loop_
_atom_site_aniso_label
_atom_site_aniso_U_11
_atom_site_aniso_U_22
_atom_site_aniso_U_33
_atom_site_aniso_U_23
_atom_site_aniso_U_13
_atom_site_aniso_U_12
S1 0.0666(6) 0.0825(6) 0.0803(6) -0.0128(5) 0.0027(4) 0.0068(5)
O1 0.0592(14) 0.0602(15) 0.0649(14) -0.0045(12) -0.0141(11) -0.0020(11)
O2 0.0684(14) 0.0544(14) 0.0788(15) -0.0139(12) -0.0215(11) 0.0082(12)
O3 0.0698(18) 0.166(3) 0.111(2) 0.064(2) -0.0241(17) -0.0257(19)
O4 0.0684(14) 0.0709(15) 0.0890(17) 0.0236(14) -0.0255(12) 0.0015(12)
N1 0.0553(16) 0.0682(19) 0.0735(19) 0.0045(14) -0.0049(14) 0.0041(14)
N2 0.0555(15) 0.0578(16) 0.0560(16) -0.0044(14) -0.0109(12) 0.0013(13)
N3 0.0574(15) 0.0495(15) 0.0514(15) 0.0007(13) -0.0050(11) -0.0055(13)
C1 0.0525(19) 0.057(2) 0.058(2) 0.0060(15) 0.0032(16) -0.0022(16)
C2 0.0562(18) 0.0452(18) 0.0487(18) 0.0049(14) -0.0064(14) -0.0023(15)
C3 0.0555(19) 0.0461(19) 0.0533(19) 0.0096(16) -0.0077(15) -0.0058(16)
C4 0.0590(18) 0.0453(18) 0.0569(19) 0.0013(15) -0.0148(15) 0.0009(15)
C5 0.059(2) 0.070(2) 0.067(2) 0.0105(17) -0.0146(16) -0.0003(17)
C6 0.059(2) 0.068(2) 0.071(2) -0.001(2) -0.0053(19) -0.0073(18)
C7 0.054(2) 0.101(3) 0.100(3) 0.029(3) 0.005(2) 0.013(2)
C8 0.100(4) 0.203(7) 0.135(5) -0.006(5) -0.045(3) 0.058(4)

loop_
_atom_type_symbol
_atom_type_description
_atom_type_scat_dispersion_real
_atom_type_scat_dispersion_imag
_atom_type_scat_source
C C 0.0033 0.0016 'International Tables Vol C Tables 4.2.6.8 and 6.1.1.4'
H H 0.0000 0.0000 'International Tables Vol C Tables 4.2.6.8 and 6.1.1.4'
N N 0.0061 0.0033 'International Tables Vol C Tables 4.2.6.8 and 6.1.1.4'
S S 0.1246 0.1234 'International Tables Vol C Tables 4.2.6.8 and 6.1.1.4'
O O 0.0106 0.0060 'International Tables Vol C Tables 4.2.6.8 and 6.1.1.4'

loop_
_geom_angle_atom_site_label_1
_geom_angle_atom_site_label_2
_geom_angle_atom_site_label_3
_geom_angle
_geom_angle_site_symmetry_1
_geom_angle_site_symmetry_3
_geom_angle_publ_flag
C1 N1 C7 123.9(3) . . ?
N3 N2 C1 118.3(2) . . ?
C2 N3 N2 119.6(2) . . ?
N1 C1 N2 115.8(3) . . ?
N1 C1 S1 123.8(2) . . ?
N2 C1 S1 120.4(2) . . ?
N3 C2 C3 115.3(3) . . ?
N3 C2 C4 127.9(3) . . ?
C3 C2 C4 116.8(3) . . ?
O2 C3 O1 123.5(3) . . ?
O2 C3 C2 120.4(3) . . ?
O1 C3 C2 116.0(3) . . ?
C2 C4 C5 111.2(2) . . ?
C6 C5 C4 111.6(3) . . ?
O4 C6 O3 122.6(3) . . ?
O4 C6 C5 126.2(3) . . ?
O3 C6 C5 111.1(3) . . ?
C8 C7 N1 111.2(4) . . ?
C11 C8 C12 67.7(15) . . ?
C11 C8 C10 45.4(11) . . ?
C12 C8 C10 61.4(14) . . ?
C11 C8 C9 83.8(15) . . ?
C12 C8 C9 44.2(14) . . ?
C10 C8 C9 102.2(16) . . ?
C11 C8 C7 139.0(13) . . ?
C12 C8 C7 153.2(15) . . ?
C10 C8 C7 131.0(13) . . ?
C9 C8 C7 125.7(13) . . ?
C12 C9 C8 55(2) . . ?
C12 C9 C11 49(2) . . ?
C8 C9 C11 43.3(10) . . ?
C12 C9 C10 24(2) . . ?
C8 C9 C10 37.2(9) . . ?
C11 C9 C10 27.2(8) . . ?
C11 C10 C8 62(2) . . ?
C11 C10 C12 71(2) . . ?
C8 C10 C12 53.9(14) . . ?
C11 C10 C9 55(2) . . ?
C8 C10 C9 40.6(10) . . ?
C12 C10 C9 18.5(15) . . ?
C10 C11 C8 73(2) . . ?
C10 C11 C12 65(2) . . ?
C8 C11 C12 54.6(15) . . ?
C10 C11 C9 97(2) . . ?
C8 C11 C9 52.8(12) . . ?
C12 C11 C9 34.2(15) . . ?
C9 C12 C8 81(3) . . ?
C9 C12 C10 138(3) . . ?
C8 C12 C10 64.7(18) . . ?
C9 C12 C11 97(3) . . ?
C8 C12 C11 57.7(15) . . ?
C10 C12 C11 44.1(14) . . ?

loop_
_geom_bond_atom_site_label_1
_geom_bond_atom_site_label_2
_geom_bond_distance
_geom_bond_site_symmetry_2
_geom_bond_publ_flag
S1 C1 1.670(3) . ?
O1 C3 1.319(3) . ?
O2 C3 1.219(3) . ?
O3 C6 1.328(4) . ?
O4 C6 1.197(4) . ?
N1 C1 1.317(3) . ?
N1 C7 1.461(4) . ?
N2 N3 1.347(3) . ?
N2 C1 1.381(3) . ?
N3 C2 1.288(3) . ?
C2 C3 1.490(4) . ?
C2 C4 1.498(4) . ?
C4 C5 1.521(4) . ?
C5 C6 1.490(4) . ?
C7 C8 1.460(6) . ?
C8 C11 1.12(2) . ?
C8 C12 1.08(2) . ?
C8 C10 1.21(2) . ?
C8 C9 1.30(2) . ?
C9 C12 0.92(3) . ?
C9 C11 1.63(3) . ?
C9 C10 1.96(3) . ?
C10 C11 0.90(2) . ?
C10 C12 1.18(3) . ?
C11 C12 1.23(3) . ?
